data_2229122
loop_
_publ_author_name
'Betz, Richard'
'Gerber, Thomas'
'Schalekamp, Henk'

_publ_section_title
;
 Bis(piperidin-1-yl)methanone
;
_journal_coeditor_code JH2250
_journal_issue 2
_journal_name_full 'Acta Crystallographica Section E'
_journal_page_first o397
_journal_paper_doi 10.1107/S1600536811001334
_journal_volume 67
_journal_year 2011
_chemical_formula_iupac 'C11 H20 N2 O'
_chemical_formula_moiety 'C11 H20 N2 O'
_chemical_formula_sum 'C11 H20 N2 O'
_chemical_formula_weight 196.29
_chemical_name_systematic
;
Bis(piperidin-1-yl)methanone
;
_space_group_IT_number 4
_symmetry_cell_setting monoclinic
_symmetry_space_group_name_Hall 'P 2yb'
_symmetry_space_group_name_H-M 'P 1 21 1'
_atom_sites_solution_hydrogens geom
_atom_sites_solution_primary direct
_atom_sites_solution_secondary difmap
_audit_creation_method SHELXL-97
_cell_angle_alpha 90.00
_cell_angle_beta 90.7910(10)
_cell_angle_gamma 90.00
_cell_formula_units_Z 2
_cell_length_a 6.2193(2)
_cell_length_b 8.8411(4)
_cell_length_c 9.9699(4)
_cell_measurement_reflns_used 8651
_cell_measurement_temperature 200(2)
_cell_measurement_theta_max 28.20
_cell_measurement_theta_min 3.08
_cell_volume 548.15(4)
_computing_cell_refinement 'SAINT (Bruker, 2010)'
_computing_data_collection 'APEX2 (Bruker, 2010)'
_computing_data_reduction 'SAINT (Bruker, 2010)'
_computing_molecular_graphics 'ORTEPIII (Farrugia, 1997) and <i>Mercury</i> (Macrae <i>et al.</i>, 2006)'
_computing_publication_material 'SHELXL97 (Sheldrick, 2008) and PLATON (Spek, 2009)'
_computing_structure_refinement 'SHELXL97 (Sheldrick, 2008)'
_computing_structure_solution 'SHELXS97 (Sheldrick, 2008)'
_diffrn_ambient_temperature 200(2)
_diffrn_measured_fraction_theta_full 0.990
_diffrn_measured_fraction_theta_max 0.990
_diffrn_measurement_device_type 'Bruker APEXII CCD'
_diffrn_measurement_method '\f and \w'
_diffrn_radiation_monochromator graphite
_diffrn_radiation_source 'fine-focus sealed tube'
_diffrn_radiation_type MoK\a
_diffrn_radiation_wavelength 0.71073
_diffrn_reflns_av_R_equivalents 0.0762
_diffrn_reflns_av_sigmaI/netI 0.0277
_diffrn_reflns_limit_h_max 8
_diffrn_reflns_limit_h_min -8
_diffrn_reflns_limit_k_max 11
_diffrn_reflns_limit_k_min -11
_diffrn_reflns_limit_l_max 13
_diffrn_reflns_limit_l_min -13
_diffrn_reflns_number 9446
_diffrn_reflns_theta_full 28.29
_diffrn_reflns_theta_max 28.29
_diffrn_reflns_theta_min 3.84
_exptl_absorpt_coefficient_mu 0.077
_exptl_absorpt_correction_type none
_exptl_crystal_colour colourless
_exptl_crystal_density_diffrn 1.189
_exptl_crystal_density_method 'not measured'
_exptl_crystal_description platelet
_exptl_crystal_F_000 216
_exptl_crystal_size_max 0.561
_exptl_crystal_size_mid 0.478
_exptl_crystal_size_min 0.346
_refine_diff_density_max 0.225
_refine_diff_density_min -0.145
_refine_ls_extinction_method none
_refine_ls_goodness_of_fit_ref 1.082
_refine_ls_hydrogen_treatment constr
_refine_ls_matrix_type full
_refine_ls_number_parameters 127
_refine_ls_number_reflns 1440
_refine_ls_number_restraints 1
_refine_ls_restrained_S_all 1.082
_refine_ls_R_factor_all 0.0303
_refine_ls_R_factor_gt 0.0297
_refine_ls_shift/su_max 0.000
_refine_ls_shift/su_mean 0.000
_refine_ls_structure_factor_coef Fsqd
_refine_ls_weighting_details 'calc w=1/[\s^2^(Fo^2^)+(0.0480P)^2^+0.0376P] where P=(Fo^2^+2Fc^2^)/3'
_refine_ls_weighting_scheme calc
_refine_ls_wR_factor_gt 0.0804
_refine_ls_wR_factor_ref 0.0810
_reflns_number_gt 1415
_reflns_number_total 1440
_reflns_threshold_expression I>2\s(I)
_cod_data_source_file jh2250.cif
_cod_data_source_block I
_cod_original_sg_symbol_H-M 'P 21'
_cod_database_code 2229122
_cod_database_fobs_code 2229122

loop_
_symmetry_equiv_pos_as_xyz
'x, y, z'
'-x, y+1/2, -z'

loop_
_atom_site_type_symbol
_atom_site_label
_atom_site_fract_x
_atom_site_fract_y
_atom_site_fract_z
_atom_site_U_iso_or_equiv
_atom_site_adp_type
_atom_site_calc_flag
_atom_site_refinement_flags
_atom_site_occupancy
_atom_site_disorder_assembly
_atom_site_disorder_group
O O1 0.75245(16) 0.25290(12) 0.64263(10) 0.0360(2) Uani d . 1 . .
N N11 0.67033(16) 0.00453(12) 0.67895(11) 0.0253(2) Uani d . 1 . .
N N21 0.46865(18) 0.19864(11) 0.77644(10) 0.0267(2) Uani d . 1 . .
C C1 0.63894(19) 0.15808(14) 0.69610(11) 0.0233(2) Uani d . 1 . .
C C11 0.48491(19) -0.09425(14) 0.64910(13) 0.0262(2) Uani d . 1 . .
H H11A 0.4449 -0.0855 0.5530 0.031 Uiso calc R 1 . .
H H11B 0.3603 -0.0616 0.7026 0.031 Uiso calc R 1 . .
C C12 0.5389(2) -0.25768(15) 0.68181(14) 0.0304(3) Uani d . 1 . .
H H12A 0.4159 -0.3231 0.6561 0.036 Uiso calc R 1 . .
H H12B 0.5638 -0.2683 0.7796 0.036 Uiso calc R 1 . .
C C13 0.7384(2) -0.30892(16) 0.60767(15) 0.0320(3) Uani d . 1 . .
H H13A 0.7067 -0.3131 0.5102 0.038 Uiso calc R 1 . .
H H13B 0.7795 -0.4118 0.6378 0.038 Uiso calc R 1 . .
C C14 0.9247(2) -0.19995(16) 0.63433(14) 0.0308(3) Uani d . 1 . .
H H14A 0.9702 -0.2073 0.7297 0.037 Uiso calc R 1 . .
H H14B 1.0484 -0.2291 0.5785 0.037 Uiso calc R 1 . .
C C15 0.8609(2) -0.03795(15) 0.60269(13) 0.0283(3) Uani d . 1 . .
H H15A 0.9814 0.0308 0.6260 0.034 Uiso calc R 1 . .
H H15B 0.8298 -0.0278 0.5055 0.034 Uiso calc R 1 . .
C C21 0.4223(2) 0.36023(14) 0.78549(13) 0.0290(3) Uani d . 1 . .
H H21A 0.4544 0.4098 0.6990 0.035 Uiso calc R 1 . .
H H21B 0.5147 0.4067 0.8559 0.035 Uiso calc R 1 . .
C C22 0.1876(2) 0.38427(17) 0.81904(15) 0.0356(3) Uani d . 1 . .
H H22A 0.0962 0.3474 0.7438 0.043 Uiso calc R 1 . .
H H22B 0.1600 0.4938 0.8303 0.043 Uiso calc R 1 . .
C C23 0.1276(2) 0.30111(18) 0.94720(16) 0.0373(3) Uani d . 1 . .
H H23A -0.0295 0.3086 0.9605 0.045 Uiso calc R 1 . .
H H23B 0.2007 0.3493 1.0250 0.045 Uiso calc R 1 . .
C C24 0.1927(2) 0.13496(17) 0.93964(14) 0.0353(3) Uani d . 1 . .
H H24A 0.1689 0.0862 1.0276 0.042 Uiso calc R 1 . .
H H24B 0.1015 0.0827 0.8719 0.042 Uiso calc R 1 . .
C C25 0.4276(2) 0.11891(16) 0.90219(12) 0.0307(3) Uani d . 1 . .
H H25A 0.5200 0.1613 0.9746 0.037 Uiso calc R 1 . .
H H25B 0.4637 0.0105 0.8920 0.037 Uiso calc R 1 . .

loop_
_atom_site_aniso_label
_atom_site_aniso_U_11
_atom_site_aniso_U_22
_atom_site_aniso_U_33
_atom_site_aniso_U_12
_atom_site_aniso_U_13
_atom_site_aniso_U_23
O1 0.0348(5) 0.0270(5) 0.0465(6) -0.0054(4) 0.0107(4) 0.0036(4)
N11 0.0207(4) 0.0226(5) 0.0330(5) -0.0014(4) 0.0068(4) -0.0040(4)
N21 0.0358(5) 0.0187(5) 0.0257(5) 0.0034(4) 0.0083(4) 0.0027(4)
C1 0.0239(5) 0.0229(6) 0.0230(5) -0.0011(4) 0.0001(4) 0.0000(4)
C11 0.0223(5) 0.0206(5) 0.0356(6) -0.0014(4) 0.0006(4) -0.0020(4)
C12 0.0275(6) 0.0220(6) 0.0417(7) -0.0002(5) 0.0015(5) 0.0005(5)
C13 0.0313(6) 0.0232(6) 0.0416(7) 0.0034(5) 0.0002(5) -0.0052(5)
C14 0.0242(5) 0.0317(7) 0.0366(6) 0.0040(5) 0.0029(4) -0.0058(5)
C15 0.0238(5) 0.0284(6) 0.0329(6) -0.0002(5) 0.0082(4) -0.0035(5)
C21 0.0364(6) 0.0178(5) 0.0329(6) 0.0005(5) 0.0061(5) -0.0008(5)
C22 0.0373(7) 0.0259(6) 0.0437(7) 0.0059(5) 0.0037(5) 0.0013(5)
C23 0.0359(7) 0.0322(7) 0.0442(7) 0.0032(6) 0.0129(5) -0.0007(6)
C24 0.0391(7) 0.0287(7) 0.0386(7) -0.0006(6) 0.0142(5) 0.0029(6)
C25 0.0394(7) 0.0266(6) 0.0263(5) 0.0053(5) 0.0077(4) 0.0055(5)

loop_
_atom_type_symbol
_atom_type_description
_atom_type_scat_dispersion_real
_atom_type_scat_dispersion_imag
_atom_type_scat_source
C C 0.0033 0.0016 'International Tables Vol C Tables 4.2.6.8 and 6.1.1.4'
H H 0.0000 0.0000 'International Tables Vol C Tables 4.2.6.8 and 6.1.1.4'
N N 0.0061 0.0033 'International Tables Vol C Tables 4.2.6.8 and 6.1.1.4'
O O 0.0106 0.0060 'International Tables Vol C Tables 4.2.6.8 and 6.1.1.4'

loop_
_geom_angle_atom_site_label_1
_geom_angle_atom_site_label_2
_geom_angle_atom_site_label_3
_geom_angle_site_symmetry_1
_geom_angle_site_symmetry_3
_geom_angle
_geom_angle_publ_flag
C1 N11 C15 . . 115.61(10) ?
C1 N11 C11 . . 119.70(10) ?
C15 N11 C11 . . 112.30(10) ?
C1 N21 C21 . . 116.26(10) ?
C1 N21 C25 . . 121.00(10) ?
C21 N21 C25 . . 112.41(10) ?
O1 C1 N11 . . 122.40(12) ?
O1 C1 N21 . . 121.71(12) ?
N11 C1 N21 . . 115.88(10) ?
N11 C11 C12 . . 110.53(10) ?
N11 C11 H11A . . 109.5 ?
C12 C11 H11A . . 109.5 ?
N11 C11 H11B . . 109.5 ?
C12 C11 H11B . . 109.5 ?
H11A C11 H11B . . 108.1 ?
C11 C12 C13 . . 111.00(11) ?
C11 C12 H12A . . 109.4 ?
C13 C12 H12A . . 109.4 ?
C11 C12 H12B . . 109.4 ?
C13 C12 H12B . . 109.4 ?
H12A C12 H12B . . 108.0 ?
C12 C13 C14 . . 110.45(10) ?
C12 C13 H13A . . 109.6 ?
C14 C13 H13A . . 109.6 ?
C12 C13 H13B . . 109.6 ?
C14 C13 H13B . . 109.6 ?
H13A C13 H13B . . 108.1 ?
C15 C14 C13 . . 111.32(10) ?
C15 C14 H14A . . 109.4 ?
C13 C14 H14A . . 109.4 ?
C15 C14 H14B . . 109.4 ?
C13 C14 H14B . . 109.4 ?
H14A C14 H14B . . 108.0 ?
N11 C15 C14 . . 110.17(10) ?
N11 C15 H15A . . 109.6 ?
C14 C15 H15A . . 109.6 ?
N11 C15 H15B . . 109.6 ?
C14 C15 H15B . . 109.6 ?
H15A C15 H15B . . 108.1 ?
N21 C21 C22 . . 110.00(11) ?
N21 C21 H21A . . 109.7 ?
C22 C21 H21A . . 109.7 ?
N21 C21 H21B . . 109.7 ?
C22 C21 H21B . . 109.7 ?
H21A C21 H21B . . 108.2 ?
C21 C22 C23 . . 111.39(12) ?
C21 C22 H22A . . 109.3 ?
C23 C22 H22A . . 109.3 ?
C21 C22 H22B . . 109.3 ?
C23 C22 H22B . . 109.3 ?
H22A C22 H22B . . 108.0 ?
C22 C23 C24 . . 110.76(12) ?
C22 C23 H23A . . 109.5 ?
C24 C23 H23A . . 109.5 ?
C22 C23 H23B . . 109.5 ?
C24 C23 H23B . . 109.5 ?
H23A C23 H23B . . 108.1 ?
C25 C24 C23 . . 111.02(11) ?
C25 C24 H24A . . 109.4 ?
C23 C24 H24A . . 109.4 ?
C25 C24 H24B . . 109.4 ?
C23 C24 H24B . . 109.4 ?
H24A C24 H24B . . 108.0 ?
N21 C25 C24 . . 110.20(11) ?
N21 C25 H25A . . 109.6 ?
C24 C25 H25A . . 109.6 ?
N21 C25 H25B . . 109.6 ?
C24 C25 H25B . . 109.6 ?
H25A C25 H25B . . 108.1 ?

loop_
_geom_bond_atom_site_label_1
_geom_bond_atom_site_label_2
_geom_bond_site_symmetry_2
_geom_bond_distance
_geom_bond_publ_flag
O1 C1 . 1.2229(16) ?
N11 C1 . 1.3825(15) ?
N11 C15 . 1.4661(15) ?
N11 C11 . 1.4736(15) ?
N21 C1 . 1.3839(15) ?
N21 C21 . 1.4604(16) ?
N21 C25 . 1.4639(15) ?
C11 C12 . 1.5178(18) ?
C11 H11A . 0.9900 ?
C11 H11B . 0.9900 ?
C12 C13 . 1.5222(18) ?
C12 H12A . 0.9900 ?
C12 H12B . 0.9900 ?
C13 C14 . 1.5273(19) ?
C13 H13A . 0.9900 ?
C13 H13B . 0.9900 ?
C14 C15 . 1.5182(19) ?
C14 H14A . 0.9900 ?
C14 H14B . 0.9900 ?
C15 H15A . 0.9900 ?
C15 H15B . 0.9900 ?
C21 C22 . 1.5167(19) ?
C21 H21A . 0.9900 ?
C21 H21B . 0.9900 ?
C22 C23 . 1.525(2) ?
C22 H22A . 0.9900 ?
C22 H22B . 0.9900 ?
C23 C24 . 1.526(2) ?
C23 H23A . 0.9900 ?
C23 H23B . 0.9900 ?
C24 C25 . 1.5193(19) ?
C24 H24A . 0.9900 ?
C24 H24B . 0.9900 ?
C25 H25A . 0.9900 ?
C25 H25B . 0.9900 ?

loop_
_geom_hbond_atom_site_label_D
_geom_hbond_atom_site_label_H
_geom_hbond_atom_site_label_A
_geom_hbond_site_symmetry_A
_geom_hbond_distance_DH
_geom_hbond_distance_HA
_geom_hbond_distance_DA
_geom_hbond_angle_DHA
C22 H22A O1 1_455 0.99 2.50 3.4110(17) 154

loop_
_geom_torsion_atom_site_label_1
_geom_torsion_atom_site_label_2
_geom_torsion_atom_site_label_3
_geom_torsion_atom_site_label_4
_geom_torsion_site_symmetry_1
_geom_torsion_site_symmetry_2
_geom_torsion_site_symmetry_3
_geom_torsion_site_symmetry_4
_geom_torsion
_geom_torsion_publ_flag
C15 N11 C1 O1 . . . . 5.50(17) ?
C11 N11 C1 O1 . . . . -133.79(13) ?
C15 N11 C1 N21 . . . . -175.32(10) ?
C11 N11 C1 N21 . . . . 45.39(15) ?
C21 N21 C1 O1 . . . . 4.47(18) ?
C25 N21 C1 O1 . . . . -137.93(13) ?
C21 N21 C1 N11 . . . . -174.72(11) ?
C25 N21 C1 N11 . . . . 42.88(16) ?
C1 N11 C11 C12 . . . . -160.27(11) ?
C15 N11 C11 C12 . . . . 59.21(14) ?
N11 C11 C12 C13 . . . . -55.74(14) ?
C11 C12 C13 C14 . . . . 53.25(14) ?
C12 C13 C14 C15 . . . . -53.49(14) ?
C1 N11 C15 C14 . . . . 158.70(10) ?
C11 N11 C15 C14 . . . . -59.06(13) ?
C13 C14 C15 N11 . . . . 55.89(14) ?
C1 N21 C21 C22 . . . . 154.25(11) ?
C25 N21 C21 C22 . . . . -60.21(15) ?
N21 C21 C22 C23 . . . . 55.64(16) ?
C21 C22 C23 C24 . . . . -52.35(17) ?
C22 C23 C24 C25 . . . . 52.16(17) ?
C1 N21 C25 C24 . . . . -155.95(11) ?
C21 N21 C25 C24 . . . . 60.33(15) ?
C23 C24 C25 N21 . . . . -55.55(16) ?

loop_
_cod_related_entry_id
_cod_related_entry_database
_cod_related_entry_code
1 ChemSpider 20200
